data_4037917
loop_
_publ_author_name
'Nikahd, Maryam'
'Mikusek, Jiri'
'Yu, Li-Juan'
'Coote, Michelle L.'
'Banwell, Martin G.'
'Ma, Chenxi'
'Gardiner, Michael G.'

_publ_section_title
;
 Exploiting Chitin as a Source of Biologically Fixed Nitrogen: Formation
 and Full Characterization of Small-Molecule Hetero- and Carbocyclic
 Pyrolysis Products.
;
_journal_name_full 'The Journal of organic chemistry'
_journal_paper_doi 10.1021/acs.joc.9b03438
_journal_year 2020
_chemical_formula_moiety 'C7 H9 N O2'
_chemical_formula_sum 'C7 H9 N O2'
_chemical_formula_weight 139.15
_space_group_crystal_system monoclinic
_space_group_IT_number 15
_space_group_name_Hall '-C 2yc'
_space_group_name_H-M_alt 'C 1 2/c 1'
_atom_sites_solution_hydrogens mixed
_atom_sites_solution_primary dual
_audit_creation_date 2019-02-13
_audit_creation_method
;
Olex2 1.2
(compiled 2018.05.29 svn.r3508 for OlexSys, GUI svn.r5506)
;
_cell_angle_alpha 90
_cell_angle_beta 101.918(5)
_cell_angle_gamma 90
_cell_formula_units_Z 8
_cell_length_a 18.5157(10)
_cell_length_b 9.4421(5)
_cell_length_c 7.9012(4)
_cell_measurement_reflns_used 1164
_cell_measurement_temperature 150.00(10)
_cell_measurement_theta_max 28.2550
_cell_measurement_theta_min 4.3930
_cell_volume 1351.57(13)
_computing_cell_refinement 'CrysAlisPro 1.171.39.46e (Rigaku OD, 2018)'
_computing_data_collection 'CrysAlisPro 1.171.39.46e (Rigaku OD, 2018)'
_computing_data_reduction 'CrysAlisPro 1.171.39.46e (Rigaku OD, 2018)'
_computing_molecular_graphics 'Olex2 (Dolomanov et al., 2009)'
_computing_publication_material 'Olex2 (Dolomanov et al., 2009)'
_computing_structure_refinement 'ShelXL (Sheldrick, 2015)'
_computing_structure_solution 'ShelXT (Sheldrick, 2015)'
_diffrn_ambient_environment N~2~
_diffrn_ambient_temperature 150.00(10)
_diffrn_detector 'CCD plate'
_diffrn_detector_area_resol_mean 8.1297
_diffrn_detector_type EosS2
_diffrn_measured_fraction_theta_full 0.993
_diffrn_measured_fraction_theta_max 0.826
_diffrn_measurement_details
;
List of Runs (angles in degrees, time in seconds):

  # Type    Start    End  Width  t~exp~   \w     \q     \k     \f   Frames
--------------------------------------------------------------------------
  1  \w    -49.00  30.00   1.00   10.00    --   15.42 -57.00-120.00   79
  2  \w     28.00  54.00   1.00   10.00    --   15.42 -99.00  30.00   26
  3  \w      0.00  76.00   1.00   10.00    --   15.42  38.00  60.00   76
;
_diffrn_measurement_device 'four-circle diffractometer'
_diffrn_measurement_device_type 'SuperNova, Dual, Cu at home/near, EosS2'
_diffrn_measurement_method '\w scans'
_diffrn_orient_matrix_type 'CrysAlisPro convention (1999,Acta A55,543-557)'
_diffrn_orient_matrix_UB_11 -0.0100585000
_diffrn_orient_matrix_UB_12 -0.0712997000
_diffrn_orient_matrix_UB_13 0.0112440000
_diffrn_orient_matrix_UB_21 0.0097800000
_diffrn_orient_matrix_UB_22 0.0085874000
_diffrn_orient_matrix_UB_23 0.0910876000
_diffrn_orient_matrix_UB_31 -0.0365367000
_diffrn_orient_matrix_UB_32 0.0220170000
_diffrn_orient_matrix_UB_33 0.0010129000
_diffrn_radiation_monochromator mirror
_diffrn_radiation_probe x-ray
_diffrn_radiation_type MoK\a
_diffrn_radiation_wavelength 0.71073
_diffrn_reflns_av_R_equivalents 0.0131
_diffrn_reflns_av_unetI/netI 0.0283
_diffrn_reflns_Laue_measured_fraction_full 0.993
_diffrn_reflns_Laue_measured_fraction_max 0.826
_diffrn_reflns_limit_h_max 24
_diffrn_reflns_limit_h_min -24
_diffrn_reflns_limit_k_max 12
_diffrn_reflns_limit_k_min -7
_diffrn_reflns_limit_l_max 9
_diffrn_reflns_limit_l_min -10
_diffrn_reflns_number 2572
_diffrn_reflns_point_group_measured_fraction_full 0.993
_diffrn_reflns_point_group_measured_fraction_max 0.826
_diffrn_reflns_theta_full 25.242
_diffrn_reflns_theta_max 29.223
_diffrn_reflns_theta_min 3.754
_diffrn_source 'micro-focus sealed X-ray tube'
_diffrn_source_type 'SuperNova (Mo) X-ray Source'
_exptl_absorpt_coefficient_mu 0.101
_exptl_absorpt_correction_T_max 1.00000
_exptl_absorpt_correction_T_min 0.70256
_exptl_absorpt_correction_type multi-scan
_exptl_absorpt_process_details
;
CrysAlisPro 1.171.39.46e (Rigaku Oxford Diffraction, 2018)
Empirical absorption correction using spherical harmonics,
 implemented in SCALE3 ABSPACK scaling algorithm.
;
_exptl_crystal_colour colourless
_exptl_crystal_colour_primary colourless
_exptl_crystal_density_diffrn 1.368
_exptl_crystal_description plate
_exptl_crystal_F_000 592
_exptl_crystal_size_max 0.304
_exptl_crystal_size_mid 0.174
_exptl_crystal_size_min 0.093
_refine_diff_density_max 0.234
_refine_diff_density_min -0.197
_refine_diff_density_rms 0.047
_refine_ls_extinction_method none
_refine_ls_goodness_of_fit_ref 1.061
_refine_ls_hydrogen_treatment mixed
_refine_ls_matrix_type full
_refine_ls_number_parameters 96
_refine_ls_number_reflns 1519
_refine_ls_number_restraints 0
_refine_ls_restrained_S_all 1.061
_refine_ls_R_factor_all 0.0572
_refine_ls_R_factor_gt 0.0473
_refine_ls_shift/su_max 0.000
_refine_ls_shift/su_mean 0.000
_refine_ls_structure_factor_coef Fsqd
_refine_ls_weighting_details 'w=1/[\s^2^(Fo^2^)+(0.0435P)^2^+1.2810P] where P=(Fo^2^+2Fc^2^)/3'
_refine_ls_weighting_scheme calc
_refine_ls_wR_factor_gt 0.1089
_refine_ls_wR_factor_ref 0.1168
_reflns_Friedel_coverage 0.000
_reflns_number_gt 1263
_reflns_number_total 1519
_reflns_threshold_expression 'I > 2\s(I)'
_cod_data_source_file jo9b03438_si_002.cif
_cod_data_source_block mn-j5ascalednofilter
_cod_database_code 4037917
_shelx_shelxl_version_number 2016/6
_chemical_oxdiff_formula C7H9N1O2
_shelx_space_group_comment
;
The symmetry employed for this shelxl refinement is uniquely defined
by the following loop, which should always be used as a source of
symmetry information in preference to the above space-group names.
They are only intended as comments.
;
_reflns_odcompleteness_completeness 98.98
_reflns_odcompleteness_iscentric 1
_reflns_odcompleteness_theta 26.32
_olex2_refinement_description
;
1. Fixed Uiso
 At 1.2 times of:
  All C(H) groups, All C(H,H) groups
 At 1.5 times of:
  All C(H,H,H) groups
2.a Secondary CH2 refined with riding coordinates:
 C3(H3A,H3B), C4(H4A,H4B)
2.b Aromatic/amide H refined with riding coordinates:
 C5(H5)
2.c Idealised Me refined as rotating group:
 C7(H7B,H7C,H7A)
;
_ins_header
;
TITL MN-J5ascalednofilter in C2/c 
REM C2/c (#15 in standard setting)
CELL 0.71073  18.515720   9.442068   7.901247  90.0000 101.9176  90.0000
ZERR    8.00   0.000964   0.000544   0.000424   0.0000   0.0055   0.0000
LATT  7
SYMM -x, y,-z+1/2 
SFAC C H N O
UNIT 56.00 72.00 8.00 16.00
TREF
HKLF 4
END
;
_olex2_date_sample_data_collection 2019-02-12
_olex2_date_sample_submission 2019-02-12
_olex2_exptl_crystal_mounting_method 'The crystal was mounted on a MITIGEN holder with oil'
_olex2_submission_special_instructions 'No special instructions were received'
_oxdiff_exptl_absorpt_empirical_details
;
Empirical correction (ABSPACK) includes:
- Absorption correction using spherical harmonics
- Frame scaling
;
_oxdiff_exptl_absorpt_empirical_full_max 1.399
_oxdiff_exptl_absorpt_empirical_full_min 0.684

loop_
_space_group_symop_operation_xyz
'x, y, z'
'-x, y, -z+1/2'
'x+1/2, y+1/2, z'
'-x+1/2, y+1/2, -z+1/2'
'-x, -y, -z'
'x, -y, z-1/2'
'-x+1/2, -y+1/2, -z'
'x+1/2, -y+1/2, z-1/2'

loop_
_atom_site_label
_atom_site_type_symbol
_atom_site_fract_x
_atom_site_fract_y
_atom_site_fract_z
_atom_site_U_iso_or_equiv
_atom_site_adp_type
_atom_site_occupancy
_atom_site_site_symmetry_order
_atom_site_calc_flag
_atom_site_refinement_flags_posn
_atom_site_refinement_flags_adp
_atom_site_refinement_flags_occupancy
_atom_site_disorder_assembly
_atom_site_disorder_group
O1 O 0.74883(6) 0.57340(13) 0.48174(17) 0.0361(3) Uani 1 1 d . . . . .
O2 O 0.53526(6) 0.79156(13) 0.07464(15) 0.0317(3) Uani 1 1 d . . . . .
N1 N 0.63625(7) 0.75037(14) 0.28667(17) 0.0224(3) Uani 1 1 d . . . . .
H1 H 0.6728(10) 0.787(2) 0.360(2) 0.028(5) Uiso 1 1 d . . . . .
C1 C 0.63393(8) 0.60262(17) 0.28041(18) 0.0205(3) Uani 1 1 d . . . . .
C2 C 0.69526(8) 0.52171(17) 0.3850(2) 0.0230(4) Uani 1 1 d . . . . .
C3 C 0.67970(9) 0.36704(17) 0.3512(2) 0.0255(4) Uani 1 1 d . . . . .
H3A H 0.678786 0.317291 0.458118 0.031 Uiso 1 1 calc R . . . .
H3B H 0.717053 0.324427 0.297524 0.031 Uiso 1 1 calc R . . . .
C4 C 0.60389(9) 0.36129(18) 0.2290(2) 0.0277(4) Uani 1 1 d . . . . .
H4A H 0.606607 0.311410 0.123174 0.033 Uiso 1 1 calc R . . . .
H4B H 0.568112 0.314341 0.283753 0.033 Uiso 1 1 calc R . . . .
C5 C 0.58362(9) 0.51354(18) 0.1927(2) 0.0257(4) Uani 1 1 d . . . . .
H5 H 0.540755 0.542871 0.117535 0.031 Uiso 1 1 calc R . . . .
C6 C 0.58568(8) 0.83784(18) 0.18573(19) 0.0230(3) Uani 1 1 d . . . . .
C7 C 0.59771(10) 0.99350(18) 0.2212(2) 0.0300(4) Uani 1 1 d . . . . .
H7B H 0.648264 1.016906 0.222341 0.045 Uiso 1 1 calc GR . . . .
H7C H 0.586536 1.015922 0.331513 0.045 Uiso 1 1 calc GR . . . .
H7A H 0.566017 1.047004 0.132445 0.045 Uiso 1 1 calc GR . . . .

loop_
_atom_site_aniso_label
_atom_site_aniso_U_11
_atom_site_aniso_U_22
_atom_site_aniso_U_33
_atom_site_aniso_U_23
_atom_site_aniso_U_13
_atom_site_aniso_U_12
O1 0.0246(6) 0.0331(7) 0.0435(7) -0.0046(6) -0.0094(5) 0.0000(5)
O2 0.0321(7) 0.0315(7) 0.0261(6) -0.0006(5) -0.0066(5) 0.0019(5)
N1 0.0211(6) 0.0222(7) 0.0215(7) -0.0009(5) -0.0012(5) -0.0014(5)
C1 0.0195(7) 0.0240(8) 0.0179(7) -0.0001(6) 0.0038(6) 0.0002(6)
C2 0.0198(7) 0.0261(8) 0.0226(7) -0.0009(7) 0.0031(6) 0.0002(6)
C3 0.0268(8) 0.0238(8) 0.0262(8) 0.0015(7) 0.0062(6) 0.0041(7)
C4 0.0332(9) 0.0230(8) 0.0262(8) -0.0023(7) 0.0047(7) -0.0052(7)
C5 0.0252(8) 0.0273(8) 0.0223(7) 0.0005(7) 0.0000(6) -0.0022(7)
C6 0.0229(7) 0.0268(8) 0.0194(7) 0.0012(6) 0.0044(6) 0.0018(6)
C7 0.0328(9) 0.0249(8) 0.0303(9) 0.0015(7) 0.0017(7) 0.0027(7)

loop_
_atom_type_symbol
_atom_type_description
_atom_type_scat_dispersion_real
_atom_type_scat_dispersion_imag
_atom_type_scat_source
C C 0.0033 0.0016 'International Tables Vol C Tables 4.2.6.8 and 6.1.1.4'
H H 0.0000 0.0000 'International Tables Vol C Tables 4.2.6.8 and 6.1.1.4'
N N 0.0061 0.0033 'International Tables Vol C Tables 4.2.6.8 and 6.1.1.4'
O O 0.0106 0.0060 'International Tables Vol C Tables 4.2.6.8 and 6.1.1.4'

loop_
_exptl_crystal_face_index_h
_exptl_crystal_face_index_k
_exptl_crystal_face_index_l
_exptl_crystal_face_perp_dist
11 12 -1 0.0463
-11 -12 1 0.0463
14 -3 -10 0.1012
-14 3 10 0.1012
-25 3 0 0.0848
25 -3 0 0.0848
8 -13 0 0.0607
-8 13 0 0.0607

loop_
_geom_angle_atom_site_label_1
_geom_angle_atom_site_label_2
_geom_angle_atom_site_label_3
_geom_angle
_geom_angle_site_symmetry_1
_geom_angle_site_symmetry_3
_geom_angle_publ_flag
C1 N1 H1 116.1(13) . . ?
C6 N1 H1 119.3(13) . . ?
C6 N1 C1 124.61(13) . . ?
N1 C1 C2 118.95(13) . . ?
C5 C1 N1 131.28(14) . . ?
C5 C1 C2 109.77(14) . . ?
O1 C2 C1 125.17(15) . . ?
O1 C2 C3 126.93(15) . . ?
C1 C2 C3 107.90(13) . . ?
C2 C3 H3A 110.7 . . ?
C2 C3 H3B 110.7 . . ?
C2 C3 C4 105.29(13) . . ?
H3A C3 H3B 108.8 . . ?
C4 C3 H3A 110.7 . . ?
C4 C3 H3B 110.7 . . ?
C3 C4 H4A 110.9 . . ?
C3 C4 H4B 110.9 . . ?
H4A C4 H4B 108.9 . . ?
C5 C4 C3 104.32(13) . . ?
C5 C4 H4A 110.9 . . ?
C5 C4 H4B 110.9 . . ?
C1 C5 C4 112.59(14) . . ?
C1 C5 H5 123.7 . . ?
C4 C5 H5 123.7 . . ?
O2 C6 N1 121.99(15) . . ?
O2 C6 C7 123.02(15) . . ?
N1 C6 C7 114.98(13) . . ?
C6 C7 H7B 109.5 . . ?
C6 C7 H7C 109.5 . . ?
C6 C7 H7A 109.5 . . ?
H7B C7 H7C 109.5 . . ?
H7B C7 H7A 109.5 . . ?
H7C C7 H7A 109.5 . . ?

loop_
_geom_bond_atom_site_label_1
_geom_bond_atom_site_label_2
_geom_bond_distance
_geom_bond_site_symmetry_2
_geom_bond_publ_flag
O1 C2 1.2220(18) . ?
O2 C6 1.2225(18) . ?
N1 H1 0.87(2) . ?
N1 C1 1.396(2) . ?
N1 C6 1.374(2) . ?
C1 C2 1.472(2) . ?
C1 C5 1.337(2) . ?
C2 C3 1.502(2) . ?
C3 H3A 0.9700 . ?
C3 H3B 0.9700 . ?
C3 C4 1.532(2) . ?
C4 H4A 0.9700 . ?
C4 H4B 0.9700 . ?
C4 C5 1.498(2) . ?
C5 H5 0.9300 . ?
C6 C7 1.504(2) . ?
C7 H7B 0.9600 . ?
C7 H7C 0.9600 . ?
C7 H7A 0.9600 . ?

loop_
_exptl_oxdiff_crystal_face_indexfrac_h
_exptl_oxdiff_crystal_face_indexfrac_k
_exptl_oxdiff_crystal_face_indexfrac_l
_exptl_oxdiff_crystal_face_x
_exptl_oxdiff_crystal_face_y
_exptl_oxdiff_crystal_face_z
11.0075 12.0025 -1.0014 -0.9778 0.1195 -0.1389
-11.0075 -12.0025 1.0014 0.9778 -0.1195 0.1389
13.9943 -2.9975 -10.0090 -0.0396 -0.8006 -0.5874
-13.9943 2.9975 10.0090 0.0396 0.8006 0.5874
-25.0142 3.0051 0.0081 0.0374 -0.2181 0.9801
25.0142 -3.0051 -0.0081 -0.0374 0.2181 -0.9801
8.0022 -13.0053 -0.0050 0.8467 -0.0339 -0.5787
-8.0022 13.0053 0.0050 -0.8467 0.0339 0.5787
